data_4075757
loop_
_publ_author_name
'Pampaloni, Guido'
'Peloso, Riccardo'
'Graiff, Claudia'
'Tiripicchio, Antonio'

_publ_section_title
;
 Olefin Trifluoroacetato Derivatives of Copper(I) and Their Olefin/CO
 Exchange Reactions
;
_journal_issue 5
_journal_name_full Organometallics
_journal_page_first 819
_journal_paper_doi 10.1021/om049314b
_journal_volume 24
_journal_year 2005
_chemical_formula_sum 'C12 H12 Cu2 F6 O4'
_chemical_formula_weight 461.30
_chemical_name_systematic
;
 ?
;
_space_group_IT_number 14
_symmetry_cell_setting monoclinic
_symmetry_space_group_name_Hall '-P 2yn'
_symmetry_space_group_name_H-M 'P 1 21/n 1'
_atom_sites_solution_hydrogens geom
_atom_sites_solution_primary direct
_atom_sites_solution_secondary difmap
_audit_creation_method SHELXL-97
_cell_angle_alpha 90.00
_cell_angle_beta 94.89(5)
_cell_angle_gamma 90.00
_cell_formula_units_Z 4
_cell_length_a 11.606(5)
_cell_length_b 11.067(5)
_cell_length_c 11.864(5)
_cell_measurement_reflns_used 24
_cell_measurement_temperature 173(2)
_cell_measurement_theta_max 40
_cell_measurement_theta_min 20
_cell_volume 1518.3(11)
_computing_molecular_graphics 'ORTEP 3'
_computing_structure_refinement 'SHELXL-97 (Sheldrick, 1997)'
_computing_structure_solution SHELXS
_diffrn_ambient_temperature 173(2)
_diffrn_measured_fraction_theta_full 0.996
_diffrn_measured_fraction_theta_max 0.996
_diffrn_measurement_device_type 'ENRAF NONIUS CAD 4'
_diffrn_measurement_method '\q/2\q scan'
_diffrn_radiation_monochromator graphite
_diffrn_radiation_source 'fine-focus sealed tube'
_diffrn_radiation_type CuK\a
_diffrn_radiation_wavelength 1.5418
_diffrn_reflns_av_R_equivalents 0.037
_diffrn_reflns_av_sigmaI/netI 0.0213
_diffrn_reflns_limit_h_max 14
_diffrn_reflns_limit_h_min -14
_diffrn_reflns_limit_k_max 13
_diffrn_reflns_limit_k_min 0
_diffrn_reflns_limit_l_max 14
_diffrn_reflns_limit_l_min 0
_diffrn_reflns_number 3014
_diffrn_reflns_theta_full 70.01
_diffrn_reflns_theta_max 70.01
_diffrn_reflns_theta_min 5.12
_diffrn_standards_interval_count 100
_diffrn_standards_number 1
_exptl_absorpt_coefficient_mu 4.276
_exptl_absorpt_correction_T_max 1
_exptl_absorpt_correction_T_min 0.432
_exptl_absorpt_correction_type refdelf
_exptl_absorpt_process_details 'Parkin & al (1995)'
_exptl_crystal_colour white
_exptl_crystal_density_diffrn 2.018
_exptl_crystal_density_method 'not measured'
_exptl_crystal_description prismatic
_exptl_crystal_F_000 912
_exptl_crystal_size_max 0.2
_exptl_crystal_size_mid 0.01
_exptl_crystal_size_min 0.01
_refine_diff_density_max 0.787
_refine_diff_density_min -0.508
_refine_diff_density_rms 0.087
_refine_ls_extinction_method none
_refine_ls_goodness_of_fit_ref 0.813
_refine_ls_hydrogen_treatment mixed
_refine_ls_matrix_type full
_refine_ls_number_parameters 217
_refine_ls_number_reflns 2872
_refine_ls_number_restraints 0
_refine_ls_restrained_S_all 0.813
_refine_ls_R_factor_all 0.0401
_refine_ls_R_factor_gt 0.0338
_refine_ls_shift/su_max 0.000
_refine_ls_shift/su_mean 0.000
_refine_ls_structure_factor_coef Fsqd
_refine_ls_weighting_details 'calc w=1/[\s^2^(Fo^2^)+(0.0704P)^2^+4.2316P] where P=(Fo^2^+2Fc^2^)/3'
_refine_ls_weighting_scheme calc
_refine_ls_wR_factor_gt 0.0895
_refine_ls_wR_factor_ref 0.0975
_reflns_number_gt 2537
_reflns_number_total 2872
_reflns_threshold_expression >2sigma(I)
_cod_data_source_file om049314bsi20041230_114344.cif
_cod_data_source_block ricban
_cod_original_sg_symbol_H-M P21/n
_cod_database_code 4075757

loop_
_symmetry_equiv_pos_as_xyz
'x, y, z'
'-x+1/2, y+1/2, -z+1/2'
'-x, -y, -z'
'x-1/2, -y-1/2, z-1/2'

loop_
_atom_site_label
_atom_site_type_symbol
_atom_site_fract_x
_atom_site_fract_y
_atom_site_fract_z
_atom_site_U_iso_or_equiv
_atom_site_adp_type
_atom_site_occupancy
_atom_site_symmetry_multiplicity
_atom_site_calc_flag
_atom_site_refinement_flags
C1 C 0.1982(3) 0.3289(3) -0.0026(3) 0.0240(6) Uani 1 1 d .
C2 C 0.1276(3) 0.3919(3) -0.1010(3) 0.0284(7) Uani 1 1 d .
C3 C 0.4866(3) 0.3464(3) 0.1732(2) 0.0227(6) Uani 1 1 d .
C4 C 0.5947(3) 0.4287(3) 0.1794(3) 0.0254(6) Uani 1 1 d .
C5 C 0.1330(3) 0.2148(3) 0.3238(3) 0.0286(7) Uani 1 1 d .
H5 H 0.1315 0.1542 0.2694 0.034 Uiso 1 1 calc R
C6 C 0.2365(3) 0.2185(3) 0.3903(3) 0.0292(7) Uani 1 1 d .
H6 H 0.2881 0.1597 0.3701 0.035 Uiso 1 1 calc R
C7 C 0.2856(4) 0.2946(3) 0.4874(3) 0.0432(9) Uani 1 1 d .
H7A H 0.2727 0.2507 0.5560 0.052 Uiso 1 1 calc R
H7B H 0.3686 0.2970 0.4829 0.052 Uiso 1 1 calc R
C8 C 0.2522(4) -0.0786(3) -0.0047(3) 0.0472(10) Uani 1 1 d .
H8A H 0.1932 -0.0375 -0.0533 0.057 Uiso 1 1 calc R
H8B H 0.3225 -0.0797 -0.0434 0.057 Uiso 1 1 calc R
C9 C 0.2742(3) -0.0076(3) 0.1050(3) 0.0281(6) Uani 1 1 d .
H9 H 0.2149 0.0389 0.1304 0.034 Uiso 1 1 calc R
C10 C 0.3798(2) -0.0107(3) 0.1674(2) 0.0218(6) Uani 1 1 d .
H10 H 0.3902 0.0352 0.2331 0.026 Uiso 1 1 calc R
C11 C 0.4790(3) -0.0861(3) 0.1327(3) 0.0275(6) Uani 1 1 d .
H11A H 0.5513 -0.0469 0.1582 0.033 Uiso 1 1 calc R
H11B H 0.4747 -0.0908 0.0508 0.033 Uiso 1 1 calc R
C12 C 0.0216(3) 0.2860(3) 0.3186(3) 0.0299(7) Uani 1 1 d .
H12A H -0.0338 0.2388 0.3567 0.036 Uiso 1 1 calc R
H12B H -0.0077 0.2912 0.2397 0.036 Uiso 1 1 calc R
Cu1 Cu 0.35781(4) 0.14853(4) 0.08258(4) 0.02350(14) Uani 1 1 d .
Cu2 Cu 0.25400(4) 0.30294(4) 0.23853(4) 0.02438(14) Uani 1 1 d .
F1 F 0.02473(19) 0.3370(2) -0.1204(2) 0.0507(6) Uani 1 1 d .
F2 F 0.17852(18) 0.3873(2) -0.19759(15) 0.0388(5) Uani 1 1 d .
F3 F 0.1071(2) 0.50736(19) -0.08048(18) 0.0443(5) Uani 1 1 d .
F4 F 0.6137(2) 0.4702(2) 0.07752(19) 0.0521(6) Uani 1 1 d .
F5 F 0.58545(18) 0.52273(19) 0.2462(2) 0.0447(5) Uani 1 1 d .
F6 F 0.68843(17) 0.36853(19) 0.2180(2) 0.0457(6) Uani 1 1 d .
O1 O 0.2629(2) 0.2464(2) -0.02989(19) 0.0316(5) Uani 1 1 d .
O2 O 0.1792(2) 0.3657(2) 0.09273(19) 0.0367(6) Uani 1 1 d .
O3 O 0.49150(19) 0.25744(19) 0.10937(19) 0.0276(5) Uani 1 1 d .
O4 O 0.40832(19) 0.3786(2) 0.23150(19) 0.0294(5) Uani 1 1 d .

loop_
_atom_site_aniso_label
_atom_site_aniso_U_11
_atom_site_aniso_U_22
_atom_site_aniso_U_33
_atom_site_aniso_U_23
_atom_site_aniso_U_13
_atom_site_aniso_U_12
C1 0.0200(14) 0.0252(14) 0.0262(15) 0.0013(12) -0.0020(11) -0.0036(11)
C2 0.0238(15) 0.0323(16) 0.0282(15) 0.0007(13) -0.0038(12) -0.0041(13)
C3 0.0223(14) 0.0232(14) 0.0220(14) 0.0040(11) -0.0012(11) 0.0006(11)
C4 0.0238(15) 0.0234(14) 0.0287(15) 0.0015(12) 0.0007(12) -0.0014(11)
C5 0.0336(17) 0.0193(14) 0.0347(16) -0.0049(12) 0.0139(13) -0.0051(12)
C6 0.0369(17) 0.0209(14) 0.0314(16) 0.0038(12) 0.0125(13) 0.0061(13)
C7 0.067(3) 0.0323(18) 0.0289(17) 0.0066(14) -0.0058(17) 0.0054(17)
C8 0.065(3) 0.0343(19) 0.038(2) 0.0060(16) -0.0214(18) -0.0118(18)
C9 0.0272(15) 0.0196(14) 0.0368(17) 0.0058(12) -0.0021(13) -0.0017(12)
C10 0.0260(14) 0.0186(13) 0.0205(13) -0.0002(11) 0.0003(11) 0.0005(11)
C11 0.0234(15) 0.0265(15) 0.0328(16) 0.0061(13) 0.0047(12) -0.0002(12)
C12 0.0251(15) 0.0292(16) 0.0362(17) -0.0080(13) 0.0063(13) -0.0063(12)
Cu1 0.0259(2) 0.0189(2) 0.0254(2) -0.00014(16) 0.00077(18) 0.00004(16)
Cu2 0.0227(2) 0.0293(3) 0.0217(2) 0.00016(17) 0.00469(16) 0.00041(17)
F1 0.0299(11) 0.0639(14) 0.0545(13) 0.0149(11) -0.0181(10) -0.0166(10)
F2 0.0463(12) 0.0447(11) 0.0246(9) 0.0056(8) -0.0012(8) 0.0054(9)
F3 0.0545(13) 0.0333(11) 0.0434(12) 0.0026(9) -0.0065(10) 0.0146(10)
F4 0.0520(13) 0.0662(15) 0.0373(11) 0.0141(11) 0.0000(10) -0.0318(12)
F5 0.0349(11) 0.0367(11) 0.0620(14) -0.0188(10) 0.0013(10) -0.0057(9)
F6 0.0221(10) 0.0380(11) 0.0752(16) 0.0058(11) -0.0068(10) 0.0022(8)
O1 0.0376(12) 0.0291(11) 0.0272(11) 0.0002(9) -0.0028(9) 0.0066(10)
O2 0.0363(13) 0.0510(15) 0.0222(11) 0.0008(10) -0.0003(9) 0.0133(11)
O3 0.0275(11) 0.0241(10) 0.0318(11) -0.0048(9) 0.0054(9) -0.0027(9)
O4 0.0247(11) 0.0314(11) 0.0332(12) -0.0025(9) 0.0090(9) -0.0006(9)

loop_
_atom_type_symbol
_atom_type_description
_atom_type_scat_dispersion_real
_atom_type_scat_dispersion_imag
_atom_type_scat_source
C C 0.0181 0.0091 'International Tables Vol C Tables 4.2.6.8 and 6.1.1.4'
H H 0.0000 0.0000 'International Tables Vol C Tables 4.2.6.8 and 6.1.1.4'
Cu Cu -1.9646 0.5888 'International Tables Vol C Tables 4.2.6.8 and 6.1.1.4'
F F 0.0727 0.0534 'International Tables Vol C Tables 4.2.6.8 and 6.1.1.4'
O O 0.0492 0.0322 'International Tables Vol C Tables 4.2.6.8 and 6.1.1.4'

loop_
_geom_angle_atom_site_label_1
_geom_angle_atom_site_label_2
_geom_angle_atom_site_label_3
_geom_angle
_geom_angle_site_symmetry_1
_geom_angle_site_symmetry_3
O1 C1 O2 129.6(3) . .
O1 C1 C2 115.5(3) . .
O2 C1 C2 114.8(3) . .
F3 C2 F2 107.1(3) . .
F3 C2 F1 107.3(3) . .
F2 C2 F1 106.7(3) . .
F3 C2 C1 113.0(3) . .
F2 C2 C1 112.9(3) . .
F1 C2 C1 109.5(3) . .
O3 C3 O4 129.7(3) . .
O3 C3 C4 114.5(3) . .
O4 C3 C4 115.8(3) . .
F5 C4 F6 107.2(3) . .
F5 C4 F4 107.6(3) . .
F6 C4 F4 107.1(3) . .
F5 C4 C3 112.7(3) . .
F6 C4 C3 111.1(2) . .
F4 C4 C3 111.0(2) . .
C6 C5 C12 135.0(3) . .
C6 C5 Cu2 70.64(18) . .
C12 C5 Cu2 110.6(2) . .
C5 C6 C7 135.3(3) . .
C5 C6 Cu2 70.03(19) . .
C7 C6 Cu2 111.0(2) . .
C8 C7 C6 122.5(3) 2 .
C7 C8 C9 113.5(3) 2_545 .
C10 C9 C8 121.5(3) . .
C10 C9 Cu1 71.02(18) . .
C8 C9 Cu1 112.2(2) . .
C9 C10 C11 122.2(3) . .
C9 C10 Cu1 69.17(17) . .
C11 C10 Cu1 114.3(2) . .
C10 C11 C12 112.4(2) . 2_545
C5 C12 C11 119.9(3) . 2
O3 Cu1 O1 99.16(10) . .
O3 Cu1 C9 152.55(11) . .
O1 Cu1 C9 108.20(12) . .
O3 Cu1 C10 112.74(11) . .
O1 Cu1 C10 147.86(11) . .
C9 Cu1 C10 39.81(12) . .
O3 Cu1 Cu2 84.22(7) . .
O1 Cu1 Cu2 82.43(7) . .
C9 Cu1 Cu2 101.15(10) . .
C10 Cu1 Cu2 103.87(9) . .
O4 Cu2 O2 98.29(11) . .
O4 Cu2 C5 151.79(12) . .
O2 Cu2 C5 109.19(13) . .
O4 Cu2 C6 112.70(13) . .
O2 Cu2 C6 148.32(12) . .
C5 Cu2 C6 39.33(14) . .
O4 Cu2 Cu1 78.09(7) . .
O2 Cu2 Cu1 79.82(8) . .
C5 Cu2 Cu1 112.30(9) . .
C6 Cu2 Cu1 111.96(9) . .
C1 O1 Cu1 122.7(2) . .
C1 O2 Cu2 125.4(2) . .
C3 O3 Cu1 120.4(2) . .
C3 O4 Cu2 127.5(2) . .

loop_
_geom_bond_atom_site_label_1
_geom_bond_atom_site_label_2
_geom_bond_distance
_geom_bond_site_symmetry_2
C1 O1 1.243(4) .
C1 O2 1.240(4) .
C1 C2 1.535(4) .
C2 F3 1.325(4) .
C2 F2 1.335(4) .
C2 F1 1.342(4) .
C3 O3 1.246(4) .
C3 O4 1.240(4) .
C3 C4 1.547(4) .
C4 F5 1.319(4) .
C4 F6 1.323(4) .
C4 F4 1.329(4) .
C5 C6 1.380(5) .
C5 C12 1.512(4) .
C5 Cu2 2.047(3) .
C6 C7 1.500(5) .
C6 Cu2 2.054(3) .
C7 C8 1.490(5) 2
C8 C7 1.490(5) 2_545
C8 C9 1.523(5) .
C9 C10 1.377(4) .
C9 Cu1 2.011(3) .
C10 C11 1.508(4) .
C10 Cu1 2.034(3) .
C11 C12 1.529(4) 2_545
C12 C11 1.529(4) 2
Cu1 O3 1.969(2) .
Cu1 O1 1.979(2) .
Cu1 Cu2 2.8592(12) .
Cu2 O4 1.985(2) .
Cu2 O2 1.993(2) .
